data_7035928
loop_
_publ_author_name
'B\"ottcher, Tobias'
'Jones, Cameron'

_publ_section_title
;
 Extremely bulky secondary phosphinoamines as substituents for sterically
 hindered aminosilanes.
;
_journal_issue 33
_journal_name_full 'Dalton transactions (Cambridge, England : 2003)'
_journal_page_first 14842
_journal_page_last 14853
_journal_paper_doi 10.1039/c5dt02504d
_journal_volume 44
_journal_year 2015
_chemical_formula_sum 'C47 H42 Cl2 N P Si'
_chemical_formula_weight 750.78
_chemical_name_systematic
; 
 ? 
;
_space_group_IT_number 19
_symmetry_cell_setting orthorhombic
_symmetry_space_group_name_Hall 'P 2ac 2ab'
_symmetry_space_group_name_H-M 'P 21 21 21'
_atom_sites_solution_hydrogens geom
_atom_sites_solution_primary direct
_atom_sites_solution_secondary difmap
_audit_creation_method SHELXL-97
_audit_update_record
;
2015-05-18 deposited with the CCDC.
2015-07-22 downloaded from the CCDC.
;
_cell_angle_alpha 90.00
_cell_angle_beta 90.00
_cell_angle_gamma 90.00
_cell_formula_units_Z 4
_cell_length_a 9.9729(4)
_cell_length_b 13.3211(6)
_cell_length_c 29.4129(12)
_cell_measurement_temperature 123(2)
_cell_volume 3907.5(3)
_computing_structure_refinement 'SHELXL-97 (Sheldrick, 1997)'
_computing_structure_solution 'SHELXS-97 (Sheldrick, 1990)'
_diffrn_ambient_temperature 123(2)
_diffrn_measured_fraction_theta_full 0.996
_diffrn_measured_fraction_theta_max 0.996
_diffrn_measurement_device_type 'Oxford Gemini Ultra'
_diffrn_radiation_monochromator graphite
_diffrn_radiation_source 'Enhance (Mo) X-ray Source'
_diffrn_radiation_type MoK\a
_diffrn_radiation_wavelength 0.71073
_diffrn_reflns_av_R_equivalents 0.0403
_diffrn_reflns_av_sigmaI/netI 0.0608
_diffrn_reflns_limit_h_max 10
_diffrn_reflns_limit_h_min -12
_diffrn_reflns_limit_k_max 16
_diffrn_reflns_limit_k_min -10
_diffrn_reflns_limit_l_max 34
_diffrn_reflns_limit_l_min -35
_diffrn_reflns_number 14488
_diffrn_reflns_theta_full 25.49
_diffrn_reflns_theta_max 25.49
_diffrn_reflns_theta_min 2.91
_exptl_absorpt_coefficient_mu 0.273
_exptl_absorpt_correction_T_max 0.9865
_exptl_absorpt_correction_T_min 0.9475
_exptl_absorpt_correction_type multi-scan
_exptl_absorpt_process_details 'SCALE3 ABSPACK'
_exptl_crystal_colour block
_exptl_crystal_density_diffrn 1.276
_exptl_crystal_density_method 'not measured'
_exptl_crystal_description colourless
_exptl_crystal_F_000 1576
_exptl_crystal_size_max 0.20
_exptl_crystal_size_mid 0.10
_exptl_crystal_size_min 0.05
_refine_diff_density_max 1.316
_refine_diff_density_min -0.985
_refine_diff_density_rms 0.065
_refine_ls_abs_structure_details 'Flack H D (1983), Acta Cryst. A39, 876-881'
_refine_ls_abs_structure_Flack -0.02(9)
_refine_ls_extinction_method none
_refine_ls_goodness_of_fit_ref 1.041
_refine_ls_hydrogen_treatment mixed
_refine_ls_matrix_type full
_refine_ls_number_parameters 482
_refine_ls_number_reflns 6782
_refine_ls_number_restraints 3
_refine_ls_restrained_S_all 1.163
_refine_ls_R_factor_all 0.0640
_refine_ls_R_factor_gt 0.0520
_refine_ls_shift/su_max 0.001
_refine_ls_shift/su_mean 0.000
_refine_ls_structure_factor_coef Fsqd
_refine_ls_weighting_details 'calc w=1/[\s^2^(Fo^2^)+(0.0559P)^2^+3.8418P] where P=(Fo^2^+2Fc^2^)/3'
_refine_ls_weighting_scheme calc
_refine_ls_wR_factor_gt 0.1201
_refine_ls_wR_factor_ref 0.1279
_reflns_number_gt 5927
_reflns_number_total 6782
_reflns_threshold_expression >2sigma(I)
_cod_data_source_file c5dt02504d2.cif
_cod_data_source_block cj1161
_cod_depositor_comments 'Adding full bibliography for 7035922--7035934.cif.'
_cod_original_sg_symbol_H-M P212121
_cod_database_code 7035928

loop_
_symmetry_equiv_pos_as_xyz
'x, y, z'
'-x+1/2, -y, z+1/2'
'x+1/2, -y+1/2, -z'
'-x, y+1/2, -z+1/2'

loop_
_atom_site_label
_atom_site_type_symbol
_atom_site_fract_x
_atom_site_fract_y
_atom_site_fract_z
_atom_site_U_iso_or_equiv
_atom_site_adp_type
_atom_site_occupancy
_atom_site_symmetry_multiplicity
_atom_site_calc_flag
_atom_site_refinement_flags
_atom_site_disorder_assembly
_atom_site_disorder_group
P1 P 0.66841(10) 0.55428(8) 0.11722(3) 0.0182(2) Uani 1 1 d . . .
Cl1 Cl 0.54407(12) 0.27447(8) 0.14949(4) 0.0326(3) Uani 1 1 d . A .
Si1 Si 0.46648(13) 0.41021(9) 0.16594(4) 0.0251(3) Uani 1 1 d D . .
Cl2 Cl 0.26916(13) 0.39457(12) 0.16778(5) 0.0254(5) Uani 0.743(4) 1 d P A 1
C7 C 0.4698(4) 0.4445(3) 0.03698(12) 0.0178(8) Uani 1 1 d . . .
H7 H 0.5588 0.4509 0.0523 0.021 Uiso 1 1 calc R . .
N1 N 0.5084(3) 0.5087(3) 0.13158(11) 0.0177(7) Uani 1 1 d . A .
C1 C 0.4029(4) 0.5555(3) 0.10404(13) 0.0164(8) Uani 1 1 d . . .
C42 C 0.7165(4) 0.6436(3) 0.16216(14) 0.0213(9) Uani 1 1 d . . .
C3 C 0.2240(4) 0.6752(3) 0.09590(13) 0.0177(8) Uani 1 1 d . . .
H3 H 0.1724 0.7287 0.1081 0.021 Uiso 1 1 calc R A .
C6 C 0.3800(4) 0.5222(3) 0.05952(13) 0.0176(9) Uani 1 1 d . A .
C47 C 0.6808(4) 0.6401(3) 0.20793(14) 0.0201(9) Uani 1 1 d . . .
H47 H 0.6285 0.5857 0.2190 0.024 Uiso 1 1 calc R . .
C9 C 0.5998(4) 0.5321(3) -0.02462(15) 0.0221(9) Uani 1 1 d . . .
H9 H 0.6559 0.5587 -0.0014 0.026 Uiso 1 1 calc R . .
C27 C 0.3577(4) 0.7936(3) 0.16833(13) 0.0199(9) Uani 1 1 d . A .
C41 C 0.8214(4) 0.4182(3) 0.17262(14) 0.0240(9) Uani 1 1 d . . .
H41 H 0.7885 0.4525 0.1986 0.029 Uiso 1 1 calc R . .
C33 C 0.0787(4) 0.6832(3) 0.02499(14) 0.0222(9) Uani 1 1 d . . .
H33 H 0.0467 0.7449 0.0410 0.027 Uiso 1 1 calc R A .
C21 C 0.2622(4) 0.6382(3) 0.20654(13) 0.0183(9) Uani 1 1 d . A .
C8 C 0.4950(4) 0.4701(3) -0.01282(13) 0.0180(9) Uani 1 1 d . . .
C5 C 0.2754(4) 0.5649(3) 0.03499(13) 0.0199(9) Uani 1 1 d . . .
H5 H 0.2588 0.5415 0.0050 0.024 Uiso 1 1 calc R A .
C20 C 0.3541(4) 0.6787(3) 0.16948(13) 0.0181(9) Uani 1 1 d . . .
H20 H 0.4468 0.6566 0.1778 0.022 Uiso 1 1 calc R A .
C14 C 0.4295(4) 0.3350(3) 0.04257(13) 0.0198(9) Uani 1 1 d . . .
C19 C 0.3036(4) 0.3033(3) 0.05584(14) 0.0237(10) Uani 1 1 d . . .
H19 H 0.2359 0.3515 0.0622 0.028 Uiso 1 1 calc R . .
C10 C 0.6253(5) 0.5565(4) -0.06926(16) 0.0297(11) Uani 1 1 d . . .
H10 H 0.7001 0.5973 -0.0768 0.036 Uiso 1 1 calc R . .
C36 C 0.7803(4) 0.4479(3) 0.12936(14) 0.0209(9) Uani 1 1 d . . .
C22 C 0.1294(4) 0.6161(4) 0.19956(15) 0.0320(11) Uani 1 1 d . . .
H22 H 0.0924 0.6235 0.1700 0.038 Uiso 1 1 calc R A .
C15 C 0.5266(4) 0.2626(3) 0.03280(14) 0.0252(10) Uani 1 1 d . . .
H15 H 0.6133 0.2829 0.0231 0.030 Uiso 1 1 calc R . .
C4 C 0.1941(4) 0.6401(3) 0.05230(13) 0.0183(9) Uani 1 1 d . A .
C38 C 0.9198(4) 0.3183(4) 0.09720(18) 0.0328(11) Uani 1 1 d . . .
H38 H 0.9535 0.2839 0.0713 0.039 Uiso 1 1 calc R . .
C39 C 0.9592(5) 0.2891(4) 0.13978(17) 0.0336(11) Uani 1 1 d . . .
H39 H 1.0200 0.2348 0.1433 0.040 Uiso 1 1 calc R . .
C13 C 0.4124(4) 0.4325(3) -0.04754(14) 0.0221(9) Uani 1 1 d . . .
H13 H 0.3405 0.3886 -0.0403 0.026 Uiso 1 1 calc R . .
C46 C 0.7205(5) 0.7145(3) 0.23720(15) 0.0277(10) Uani 1 1 d . . .
H46 H 0.6946 0.7113 0.2682 0.033 Uiso 1 1 calc R . .
C40 C 0.9105(4) 0.3386(4) 0.17787(16) 0.0304(11) Uani 1 1 d . . .
H40 H 0.9379 0.3183 0.2074 0.036 Uiso 1 1 calc R . .
C18 C 0.2750(5) 0.2014(3) 0.05999(15) 0.0260(10) Uani 1 1 d . . .
H18 H 0.1882 0.1803 0.0693 0.031 Uiso 1 1 calc R . .
C28 C 0.2714(5) 0.8540(3) 0.19335(14) 0.0280(10) Uani 1 1 d . . .
H28 H 0.2034 0.8244 0.2116 0.034 Uiso 1 1 calc R A .
C35 C 0.1198(5) 0.7136(4) -0.02289(15) 0.0341(11) Uani 1 1 d . A .
H35A H 0.1994 0.7566 -0.0214 0.051 Uiso 1 1 calc R . .
H35B H 0.0462 0.7503 -0.0374 0.051 Uiso 1 1 calc R . .
H35C H 0.1403 0.6533 -0.0407 0.051 Uiso 1 1 calc R . .
C32 C 0.4563(5) 0.8402(3) 0.14215(15) 0.0272(10) Uani 1 1 d . . .
H32 H 0.5163 0.8002 0.1248 0.033 Uiso 1 1 calc R A .
C16 C 0.4976(4) 0.1618(3) 0.03717(16) 0.0288(11) Uani 1 1 d . . .
H16 H 0.5648 0.1132 0.0309 0.035 Uiso 1 1 calc R . .
C17 C 0.3724(5) 0.1311(3) 0.05055(15) 0.0284(10) Uani 1 1 d . . .
H17 H 0.3529 0.0616 0.0533 0.034 Uiso 1 1 calc R . .
C37 C 0.8311(4) 0.3977(3) 0.09144(15) 0.0240(9) Uani 1 1 d . . .
C43 C 0.7940(4) 0.7238(3) 0.14693(15) 0.0289(10) Uani 1 1 d . . .
H43 H 0.8163 0.7303 0.1157 0.035 Uiso 1 1 calc R . .
C30 C 0.3821(5) 1.0027(4) 0.16571(17) 0.0344(11) Uani 1 1 d . . .
H30 H 0.3900 1.0737 0.1648 0.041 Uiso 1 1 calc R A .
C2 C 0.3263(4) 0.6348(3) 0.12194(12) 0.0167(8) Uani 1 1 d . A .
C31 C 0.4684(5) 0.9437(4) 0.14101(16) 0.0344(11) Uani 1 1 d . A .
H31 H 0.5365 0.9740 0.1231 0.041 Uiso 1 1 calc R . .
C11 C 0.5410(5) 0.5211(4) -0.10334(15) 0.0330(11) Uani 1 1 d . . .
H11 H 0.5561 0.5394 -0.1341 0.040 Uiso 1 1 calc R . .
C34 C -0.0373(5) 0.6093(4) 0.02335(19) 0.0377(12) Uani 1 1 d . A .
H34A H -0.0081 0.5473 0.0084 0.057 Uiso 1 1 calc R . .
H34B H -0.1118 0.6389 0.0062 0.057 Uiso 1 1 calc R . .
H34C H -0.0669 0.5941 0.0544 0.057 Uiso 1 1 calc R . .
C24 C 0.1007(5) 0.5706(4) 0.27798(15) 0.0299(11) Uani 1 1 d . . .
H24 H 0.0460 0.5468 0.3021 0.036 Uiso 1 1 calc R A .
C26 C 0.3129(5) 0.6267(4) 0.24982(14) 0.0318(11) Uani 1 1 d . . .
H26 H 0.4044 0.6422 0.2555 0.038 Uiso 1 1 calc R A .
C23 C 0.0480(5) 0.5832(4) 0.23487(15) 0.0336(11) Uani 1 1 d . A .
H23 H -0.0441 0.5693 0.2294 0.040 Uiso 1 1 calc R . .
C29 C 0.2846(5) 0.9585(4) 0.19168(16) 0.0333(11) Uani 1 1 d . A .
H29 H 0.2251 0.9994 0.2088 0.040 Uiso 1 1 calc R . .
C45 C 0.7978(5) 0.7942(4) 0.22223(17) 0.0372(12) Uani 1 1 d . . .
H45 H 0.8198 0.8466 0.2428 0.045 Uiso 1 1 calc R . .
C12 C 0.4356(5) 0.4592(4) -0.09210(15) 0.0298(11) Uani 1 1 d . . .
H12 H 0.3781 0.4347 -0.1153 0.036 Uiso 1 1 calc R . .
C25 C 0.2332(5) 0.5930(4) 0.28535(15) 0.0401(13) Uani 1 1 d . A .
H25 H 0.2705 0.5854 0.3149 0.048 Uiso 1 1 calc R . .
C44 C 0.8409(3) 0.7990(3) 0.18060(9) 0.0448(14) Uani 1 1 d . . .
H44 H 0.9019 0.8502 0.1718 0.054 Uiso 1 1 calc R . .
H37 H 0.8143 0.4258 0.0650 0.031(13) Uiso 1 1 d R . .
Cl2A Cl 0.4938(3) 0.4223(3) 0.23470(9) 0.0359(16) Uani 0.257(4) 1 d PRD A 2
H1 H 0.5198 0.4293 0.2084 0.043 Uiso 0.743(4) 1 d PRD A 1
H1A H 0.328(4) 0.394(17) 0.163(8) 0.043 Uiso 0.257(4) 1 d PD A 2

loop_
_atom_site_aniso_label
_atom_site_aniso_U_11
_atom_site_aniso_U_22
_atom_site_aniso_U_33
_atom_site_aniso_U_23
_atom_site_aniso_U_13
_atom_site_aniso_U_12
P1 0.0181(5) 0.0195(6) 0.0169(5) 0.0000(4) -0.0007(4) -0.0012(4)
Cl1 0.0372(6) 0.0228(6) 0.0380(6) 0.0035(5) -0.0024(5) 0.0019(5)
Si1 0.0304(6) 0.0206(6) 0.0242(6) 0.0056(5) 0.0028(5) -0.0001(5)
Cl2 0.0192(7) 0.0240(8) 0.0329(8) 0.0096(7) 0.0019(6) -0.0028(6)
C7 0.0192(19) 0.020(2) 0.0143(18) -0.0017(16) -0.0014(17) 0.0008(18)
N1 0.0181(17) 0.0188(18) 0.0162(16) 0.0000(14) -0.0003(13) 0.0026(14)
C1 0.0158(18) 0.016(2) 0.0177(19) 0.0022(17) 0.0020(15) -0.0020(16)
C42 0.0181(19) 0.019(2) 0.026(2) -0.0007(19) -0.0015(18) -0.0013(17)
C3 0.021(2) 0.019(2) 0.0134(19) -0.0004(16) 0.0019(16) 0.0019(18)
C6 0.023(2) 0.015(2) 0.0150(19) 0.0001(16) 0.0002(17) -0.0036(17)
C47 0.021(2) 0.017(2) 0.022(2) -0.0025(17) 0.0023(18) -0.0030(18)
C9 0.024(2) 0.015(2) 0.027(2) 0.0003(18) -0.0009(18) 0.0023(18)
C27 0.022(2) 0.025(2) 0.0130(18) -0.0048(17) -0.0058(17) -0.0028(17)
C41 0.025(2) 0.023(2) 0.024(2) -0.0067(18) -0.0055(18) 0.0012(19)
C33 0.027(2) 0.018(2) 0.022(2) -0.0016(18) -0.0056(18) 0.0019(18)
C21 0.023(2) 0.015(2) 0.018(2) -0.0023(16) 0.0007(17) 0.0038(17)
C8 0.021(2) 0.015(2) 0.0178(19) 0.0002(16) -0.0008(16) 0.0058(16)
C5 0.025(2) 0.019(2) 0.0157(19) -0.0007(17) -0.0031(17) -0.0014(18)
C20 0.018(2) 0.024(2) 0.0122(18) -0.0037(17) -0.0024(17) 0.0051(17)
C14 0.026(2) 0.021(2) 0.0123(19) 0.0017(17) -0.0028(17) -0.0010(18)
C19 0.025(2) 0.026(3) 0.020(2) -0.0039(18) -0.0010(18) 0.0027(19)
C10 0.030(2) 0.020(2) 0.038(3) 0.008(2) 0.010(2) 0.005(2)
C36 0.0163(19) 0.020(2) 0.026(2) 0.0002(19) -0.0007(17) -0.0014(18)
C22 0.025(2) 0.055(3) 0.016(2) 0.000(2) -0.0050(18) -0.002(2)
C15 0.023(2) 0.024(2) 0.029(2) -0.0027(19) 0.0072(19) -0.0005(19)
C4 0.020(2) 0.016(2) 0.018(2) 0.0038(17) -0.0019(17) -0.0023(17)
C38 0.029(2) 0.025(3) 0.044(3) -0.011(2) 0.006(2) 0.003(2)
C39 0.026(2) 0.025(3) 0.049(3) -0.004(2) -0.008(2) 0.002(2)
C13 0.026(2) 0.018(2) 0.023(2) -0.0010(19) 0.0014(18) 0.0013(18)
C46 0.032(2) 0.028(3) 0.023(2) -0.0033(19) 0.000(2) -0.002(2)
C40 0.026(2) 0.030(3) 0.034(3) 0.004(2) -0.008(2) 0.001(2)
C18 0.025(2) 0.026(3) 0.027(2) -0.0011(19) -0.0043(19) -0.005(2)
C28 0.036(3) 0.028(3) 0.020(2) -0.0067(19) 0.001(2) -0.007(2)
C35 0.042(3) 0.036(3) 0.024(2) 0.004(2) -0.005(2) 0.009(2)
C32 0.027(2) 0.030(3) 0.024(2) 0.0024(19) -0.001(2) 0.000(2)
C16 0.031(3) 0.019(2) 0.036(3) -0.001(2) 0.001(2) 0.0051(19)
C17 0.038(3) 0.018(2) 0.029(2) -0.0009(19) -0.002(2) -0.001(2)
C37 0.021(2) 0.024(2) 0.027(2) -0.003(2) 0.0020(18) -0.0043(19)
C43 0.031(2) 0.028(3) 0.027(2) 0.000(2) 0.004(2) -0.007(2)
C30 0.047(3) 0.019(2) 0.037(3) -0.004(2) -0.008(3) -0.006(2)
C2 0.0209(19) 0.019(2) 0.0106(18) -0.0012(16) -0.0023(16) -0.0023(17)
C31 0.033(2) 0.032(3) 0.038(3) 0.010(2) -0.003(2) -0.008(2)
C11 0.042(3) 0.033(3) 0.024(2) 0.006(2) 0.007(2) 0.011(2)
C34 0.022(2) 0.033(3) 0.058(3) -0.001(2) -0.005(2) -0.002(2)
C24 0.035(3) 0.032(3) 0.022(2) 0.008(2) 0.0068(19) -0.002(2)
C26 0.025(2) 0.051(3) 0.019(2) 0.001(2) -0.0057(19) -0.012(2)
C23 0.024(2) 0.048(3) 0.029(2) -0.004(2) 0.004(2) -0.006(2)
C29 0.045(3) 0.024(3) 0.031(2) -0.008(2) -0.002(2) 0.004(2)
C45 0.037(3) 0.032(3) 0.042(3) -0.015(2) -0.001(2) -0.011(2)
C12 0.033(3) 0.036(3) 0.021(2) -0.003(2) -0.0033(19) 0.010(2)
C25 0.037(3) 0.065(4) 0.017(2) 0.010(2) -0.005(2) -0.009(3)
C44 0.040(3) 0.026(3) 0.069(4) -0.003(3) 0.014(3) -0.017(2)
Cl2A 0.047(3) 0.037(3) 0.024(2) 0.0135(19) -0.0042(19) -0.018(2)

loop_
_atom_type_symbol
_atom_type_description
_atom_type_scat_dispersion_real
_atom_type_scat_dispersion_imag
_atom_type_scat_source
C C 0.0033 0.0016 'International Tables Vol C Tables 4.2.6.8 and 6.1.1.4'
H H 0.0000 0.0000 'International Tables Vol C Tables 4.2.6.8 and 6.1.1.4'
N N 0.0061 0.0033 'International Tables Vol C Tables 4.2.6.8 and 6.1.1.4'
Si Si 0.0817 0.0704 'International Tables Vol C Tables 4.2.6.8 and 6.1.1.4'
P P 0.1023 0.0942 'International Tables Vol C Tables 4.2.6.8 and 6.1.1.4'
Cl Cl 0.1484 0.1585 'International Tables Vol C Tables 4.2.6.8 and 6.1.1.4'

loop_
_geom_angle_atom_site_label_1
_geom_angle_atom_site_label_2
_geom_angle_atom_site_label_3
_geom_angle
N1 P1 C36 103.73(18)
N1 P1 C42 106.69(17)
C36 P1 C42 101.57(19)
N1 Si1 Cl2 109.89(13)
N1 Si1 Cl1 116.80(13)
Cl2 Si1 Cl1 106.99(8)
N1 Si1 Cl2A 119.45(15)
Cl2 Si1 Cl2A 96.52(12)
Cl1 Si1 Cl2A 104.80(12)
C6 C7 C14 116.8(3)
C6 C7 C8 111.3(3)
C14 C7 C8 111.2(3)
C1 N1 Si1 118.6(3)
C1 N1 P1 111.8(2)
Si1 N1 P1 129.0(2)
C6 C1 C2 119.9(4)
C6 C1 N1 119.9(4)
C2 C1 N1 120.2(3)
C43 C42 C47 118.5(4)
C43 C42 P1 114.2(3)
C47 C42 P1 127.3(3)
C2 C3 C4 122.3(4)
C5 C6 C1 118.5(4)
C5 C6 C7 119.6(3)
C1 C6 C7 121.8(4)
C46 C47 C42 120.6(4)
C10 C9 C8 121.5(4)
C28 C27 C32 118.1(4)
C28 C27 C20 123.6(4)
C32 C27 C20 118.3(4)
C40 C41 C36 120.3(4)
C4 C33 C34 110.5(4)
C4 C33 C35 112.8(4)
C34 C33 C35 110.3(4)
C22 C21 C26 118.0(4)
C22 C21 C20 123.4(4)
C26 C21 C20 118.6(4)
C9 C8 C13 118.4(4)
C9 C8 C7 120.1(4)
C13 C8 C7 121.5(4)
C4 C5 C6 123.0(4)
C21 C20 C27 112.5(3)
C21 C20 C2 114.0(3)
C27 C20 C2 111.3(3)
C19 C14 C15 118.5(4)
C19 C14 C7 124.3(4)
C15 C14 C7 117.2(4)
C14 C19 C18 120.6(4)
C9 C10 C11 119.8(4)
C41 C36 C37 119.1(4)
C41 C36 P1 125.0(3)
C37 C36 P1 115.7(3)
C21 C22 C23 121.3(4)
C16 C15 C14 120.5(4)
C5 C4 C3 117.0(4)
C5 C4 C33 121.5(4)
C3 C4 C33 121.5(4)
C39 C38 C37 120.7(4)
C38 C39 C40 120.2(4)
C12 C13 C8 120.1(4)
C47 C46 C45 121.0(4)
C39 C40 C41 119.7(4)
C17 C18 C19 120.0(4)
C27 C28 C29 120.0(5)
C31 C32 C27 121.2(4)
C17 C16 C15 120.5(4)
C16 C17 C18 119.9(4)
C38 C37 C36 119.9(4)
C42 C43 C44 118.6(4)
C29 C30 C31 119.6(4)
C3 C2 C1 119.0(4)
C3 C2 C20 119.2(3)
C1 C2 C20 121.8(3)
C30 C31 C32 120.2(5)
C12 C11 C10 119.4(4)
C25 C24 C23 119.0(4)
C21 C26 C25 121.4(4)
C24 C23 C22 120.1(4)
C30 C29 C28 120.9(5)
C44 C45 C46 121.4(4)
C11 C12 C13 120.8(4)
C24 C25 C26 120.2(4)
C45 C44 C43 119.4(4)

loop_
_geom_bond_atom_site_label_1
_geom_bond_atom_site_label_2
_geom_bond_distance
P1 N1 1.760(3)
P1 C36 1.839(4)
P1 C42 1.842(4)
Cl1 Si1 2.0254(17)
Si1 N1 1.707(4)
Si1 Cl2 1.9796(18)
Si1 Cl2A 2.047(2)
C7 C6 1.520(6)
C7 C14 1.522(6)
C7 C8 1.525(5)
N1 C1 1.466(5)
C1 C6 1.401(6)
C1 C2 1.406(6)
C42 C43 1.393(6)
C42 C47 1.393(6)
C3 C2 1.385(6)
C3 C4 1.397(6)
C6 C5 1.391(6)
C47 C46 1.371(6)
C9 C10 1.376(6)
C9 C8 1.377(6)
C27 C28 1.389(6)
C27 C32 1.395(6)
C27 C20 1.532(6)
C41 C40 1.392(6)
C41 C36 1.394(6)
C33 C4 1.516(6)
C33 C34 1.520(6)
C33 C35 1.522(6)
C21 C22 1.372(6)
C21 C26 1.379(6)
C21 C20 1.523(6)
C8 C13 1.404(6)
C5 C4 1.385(6)
C20 C2 1.541(5)
C14 C19 1.381(6)
C14 C15 1.396(6)
C19 C18 1.393(6)
C10 C11 1.390(7)
C36 C37 1.395(6)
C22 C23 1.390(6)
C15 C16 1.380(6)
C38 C39 1.369(7)
C38 C37 1.390(7)
C39 C40 1.387(7)
C13 C12 1.378(6)
C46 C45 1.384(7)
C18 C17 1.377(6)
C28 C29 1.399(7)
C32 C31 1.384(7)
C16 C17 1.371(6)
C43 C44 1.484(5)
C30 C29 1.369(7)
C30 C31 1.373(7)
C11 C12 1.376(7)
C24 C25 1.372(7)
C24 C23 1.383(7)
C26 C25 1.388(6)
C45 C44 1.299(6)
